data_1545511
loop_
_publ_author_name
'Heins, Spencer P.'
'Wolczanski, Peter T.'
'Cundari, Thomas R.'
'MacMillan, Samantha N.'

_publ_section_title
;
 Redox non-innocence permits catalytic nitrene carbonylation by
 (dadi)Ti&#xE001;NAd (Ad = adamantyl)
;
_journal_issue 5
_journal_name_full 'Chem. Sci.'
_journal_page_first 3410
_journal_paper_doi 10.1039/C6SC05610E
_journal_volume 8
_journal_year 2017
_chemical_formula_sum 'C47 H62 N6 Ti'
_chemical_formula_weight 758.92
_space_group_crystal_system triclinic
_space_group_IT_number 2
_space_group_name_Hall '-P 1'
_space_group_name_H-M_alt 'P -1'
_symmetry_space_group_name_Hall '-P 1'
_symmetry_space_group_name_H-M 'P -1'
_atom_sites_solution_hydrogens geom
_audit_creation_method SHELXL-2014/7
_audit_update_record
;
2016-12-13 deposited with the CCDC.
2017-03-06 downloaded from the CCDC.
;
_cell_angle_alpha 100.164(3)
_cell_angle_beta 104.521(2)
_cell_angle_gamma 95.151(2)
_cell_formula_units_Z 2
_cell_length_a 10.2323(6)
_cell_length_b 13.2844(7)
_cell_length_c 16.9919(9)
_cell_measurement_reflns_used 9900
_cell_measurement_temperature 223(2)
_cell_measurement_theta_max 28.20
_cell_measurement_theta_min 2.53
_cell_volume 2179.0(2)
_computing_cell_refinement 'Bruker SAINT'
_computing_data_collection 'Bruker APEX2'
_computing_data_reduction 'Bruker SAINT'
_computing_molecular_graphics 'Bruker SHELXTL'
_computing_publication_material 'Bruker SHELXTL'
_computing_structure_refinement 'SHELXL-2014/7 (Sheldrick, 2014)'
_computing_structure_solution 'SHELXS-97 (Sheldrick 2008)'
_diffrn_ambient_temperature 223(2)
_diffrn_measured_fraction_theta_full 0.997
_diffrn_measured_fraction_theta_max 0.997
_diffrn_measurement_device_type 'Bruker APEX-II CCD'
_diffrn_measurement_method '\f and \w scans'
_diffrn_radiation_type MoK\a
_diffrn_radiation_wavelength 0.71073
_diffrn_reflns_av_R_equivalents 0.0344
_diffrn_reflns_av_unetI/netI 0.0403
_diffrn_reflns_Laue_measured_fraction_full 0.997
_diffrn_reflns_Laue_measured_fraction_max 0.997
_diffrn_reflns_limit_h_max 7
_diffrn_reflns_limit_h_min -12
_diffrn_reflns_limit_k_max 16
_diffrn_reflns_limit_k_min -16
_diffrn_reflns_limit_l_max 21
_diffrn_reflns_limit_l_min -20
_diffrn_reflns_number 29680
_diffrn_reflns_point_group_measured_fraction_full 0.997
_diffrn_reflns_point_group_measured_fraction_max 0.997
_diffrn_reflns_theta_full 25.242
_diffrn_reflns_theta_max 26.372
_diffrn_reflns_theta_min 1.804
_exptl_absorpt_coefficient_mu 0.235
_exptl_absorpt_correction_T_max 0.7459
_exptl_absorpt_correction_T_min 0.7041
_exptl_absorpt_correction_type multi-scan
_exptl_absorpt_process_details 'SADABS 2014/5'
_exptl_crystal_colour brown
_exptl_crystal_density_diffrn 1.157
_exptl_crystal_description Block
_exptl_crystal_F_000 816
_exptl_crystal_size_max 0.300
_exptl_crystal_size_mid 0.150
_exptl_crystal_size_min 0.110
_refine_diff_density_max 0.375
_refine_diff_density_min -0.282
_refine_diff_density_rms 0.041
_refine_ls_extinction_method none
_refine_ls_goodness_of_fit_ref 1.026
_refine_ls_hydrogen_treatment constr
_refine_ls_matrix_type full
_refine_ls_number_parameters 547
_refine_ls_number_reflns 8887
_refine_ls_number_restraints 159
_refine_ls_restrained_S_all 1.045
_refine_ls_R_factor_all 0.0639
_refine_ls_R_factor_gt 0.0444
_refine_ls_shift/su_max 0.003
_refine_ls_shift/su_mean 0.000
_refine_ls_structure_factor_coef Fsqd
_refine_ls_weighting_details 'w=1/[\s^2^(Fo^2^)+(0.0517P)^2^+0.7523P] where P=(Fo^2^+2Fc^2^)/3'
_refine_ls_weighting_scheme calc
_refine_ls_wR_factor_gt 0.1066
_refine_ls_wR_factor_ref 0.1178
_reflns_Friedel_coverage 0.000
_reflns_number_gt 6756
_reflns_number_total 8887
_reflns_threshold_expression 'I > 2\s(I)'
_cod_data_source_file c6sc05610e2.cif
_cod_data_source_block sh30_a
_cod_depositor_comments 'Adding full bibliography for 1545511--1545513.cif.'
_cod_database_code 1545511
_shelx_shelxl_version_number 2014/7
_shelx_space_group_comment
; 
The symmetry employed for this shelxl refinement is uniquely defined 
by the following loop, which should always be used as a source of 
symmetry information in preference to the above space-group names. 
They are only intended as comments. 
;
_shelx_estimated_absorpt_t_min 0.933
_shelx_estimated_absorpt_t_max 0.975

loop_
_space_group_symop_operation_xyz
'x, y, z'
'-x, -y, -z'

loop_
_atom_site_label
_atom_site_type_symbol
_atom_site_fract_x
_atom_site_fract_y
_atom_site_fract_z
_atom_site_U_iso_or_equiv
_atom_site_adp_type
_atom_site_occupancy
_atom_site_site_symmetry_order
_atom_site_calc_flag
_atom_site_refinement_flags_posn
_atom_site_refinement_flags_adp
_atom_site_refinement_flags_occupancy
_atom_site_disorder_assembly
_atom_site_disorder_group
Ti Ti 0.48010(3) 0.37168(2) 0.74467(2) 0.02786(10) Uani 1 1 d . . . . .
N1 N 0.54859(15) 0.25421(11) 0.80225(9) 0.0312(3) Uani 1 1 d . . . . .
N2 N 0.66750(15) 0.43729(12) 0.81923(9) 0.0317(3) Uani 1 1 d . . . . .
N3 N 0.49585(15) 0.52383(12) 0.73875(9) 0.0320(3) Uani 1 1 d . . . . .
N4 N 0.30605(14) 0.37915(11) 0.65418(9) 0.0300(3) Uani 1 1 d . . . . .
N5 N 0.66351(17) 0.32124(14) 0.60592(11) 0.0439(4) Uani 1 1 d . . . . .
N6 N 0.33902(17) 0.47140(13) 0.89440(10) 0.0409(4) Uani 1 1 d . . . . .
C1 C 0.3773(3) 0.0303(2) 0.57212(15) 0.0660(7) Uani 1 1 d . . . . .
H1A H 0.3878 -0.0423 0.5669 0.099 Uiso 1 1 calc R U . . .
H1B H 0.3958 0.0547 0.5249 0.099 Uiso 1 1 calc R U . . .
H1C H 0.2849 0.0390 0.5737 0.099 Uiso 1 1 calc R U . . .
C2 C 0.6209(3) 0.0733(2) 0.65593(16) 0.0755(8) Uani 1 1 d . . . . .
H2A H 0.6831 0.1199 0.7038 0.113 Uiso 1 1 calc R U . . .
H2B H 0.6427 0.0853 0.6057 0.113 Uiso 1 1 calc R U . . .
H2C H 0.6299 0.0024 0.6609 0.113 Uiso 1 1 calc R U . . .
C3 C 0.4771(3) 0.09211(17) 0.65194(14) 0.0529(6) Uani 1 1 d . . . . .
H3 H 0.4741 0.1659 0.6499 0.063 Uiso 1 1 calc R U . . .
C4 C 0.4413(2) 0.07675(15) 0.73087(13) 0.0427(5) Uani 1 1 d . . . . .
C5 C 0.3779(3) -0.01915(17) 0.73428(15) 0.0575(6) Uani 1 1 d . . . . .
H5 H 0.3569 -0.0730 0.6871 0.069 Uiso 1 1 calc R U . . .
C6 C 0.3454(3) -0.03695(18) 0.80442(16) 0.0606(7) Uani 1 1 d . . . . .
H6 H 0.3054 -0.1028 0.8060 0.073 Uiso 1 1 calc R U . . .
C7 C 0.3719(2) 0.04263(18) 0.87273(15) 0.0523(6) Uani 1 1 d . . . . .
H7 H 0.3466 0.0309 0.9202 0.063 Uiso 1 1 calc R U . . .
C8 C 0.4352(2) 0.14038(15) 0.87321(12) 0.0395(5) Uani 1 1 d . . . . .
C9 C 0.4580(2) 0.22534(17) 0.95056(12) 0.0445(5) Uani 1 1 d . . . . .
H9 H 0.5032 0.2889 0.9403 0.053 Uiso 1 1 calc R U . . .
C10 C 0.5505(3) 0.1987(2) 1.02775(15) 0.0668(7) Uani 1 1 d . . . . .
H10A H 0.5082 0.1367 1.0393 0.100 Uiso 1 1 calc R U . . .
H10B H 0.5640 0.2554 1.0749 0.100 Uiso 1 1 calc R U . . .
H10C H 0.6379 0.1871 1.0180 0.100 Uiso 1 1 calc R U . . .
C11 C 0.3221(3) 0.2485(2) 0.96655(15) 0.0604(7) Uani 1 1 d . . . . .
H11A H 0.2650 0.2669 0.9179 0.091 Uiso 1 1 calc R U . . .
H11B H 0.3387 0.3054 1.0138 0.091 Uiso 1 1 calc R U . . .
H11C H 0.2765 0.1877 0.9781 0.091 Uiso 1 1 calc R U . . .
C12 C 0.47401(18) 0.15706(14) 0.80214(12) 0.0334(4) Uani 1 1 d . . . . .
C13 C 0.68466(18) 0.27225(15) 0.84929(11) 0.0327(4) Uani 1 1 d . . . . .
C14 C 0.7581(2) 0.20121(17) 0.88597(13) 0.0452(5) Uani 1 1 d . . . . .
H14 H 0.7158 0.1333 0.8794 0.054 Uiso 1 1 calc R U . . .
C15 C 0.8931(2) 0.22982(19) 0.93211(14) 0.0500(5) Uani 1 1 d . . . . .
H15 H 0.9414 0.1809 0.9562 0.060 Uiso 1 1 calc R U . . .
C16 C 0.9572(2) 0.32925(18) 0.94310(13) 0.0467(5) Uani 1 1 d . . . . .
H16 H 1.0482 0.3482 0.9753 0.056 Uiso 1 1 calc R U . . .
C17 C 0.88703(19) 0.40098(16) 0.90650(12) 0.0383(5) Uani 1 1 d . . . . .
H17 H 0.9309 0.4685 0.9135 0.046 Uiso 1 1 calc R U . . .
C18 C 0.75193(18) 0.37366(15) 0.85950(11) 0.0320(4) Uani 1 1 d . . . . .
C19 C 0.7084(2) 0.54059(15) 0.82652(12) 0.0399(5) Uani 1 1 d . . . . .
H19 H 0.7949 0.5746 0.8586 0.048 Uiso 1 1 calc R U . . .
C20 C 0.6129(2) 0.58872(15) 0.78328(12) 0.0399(5) Uani 1 1 d . . . . .
H20 H 0.6253 0.6598 0.7837 0.048 Uiso 1 1 calc R U . . .
C21 C 0.37978(18) 0.56023(14) 0.69622(11) 0.0309(4) Uani 1 1 d . . . . .
C22 C 0.3592(2) 0.66280(15) 0.69807(12) 0.0387(5) Uani 1 1 d . . . . .
H22 H 0.4287 0.7163 0.7297 0.046 Uiso 1 1 calc R U . . .
C23 C 0.2370(2) 0.68620(16) 0.65359(13) 0.0423(5) Uani 1 1 d . . . . .
H23 H 0.2238 0.7555 0.6547 0.051 Uiso 1 1 calc R U . . .
C24 C 0.1340(2) 0.60753(16) 0.60741(13) 0.0418(5) Uani 1 1 d . . . . .
H24 H 0.0512 0.6238 0.5772 0.050 Uiso 1 1 calc R U . . .
C25 C 0.15207(19) 0.50417(15) 0.60522(12) 0.0369(4) Uani 1 1 d . . . . .
H25 H 0.0810 0.4516 0.5739 0.044 Uiso 1 1 calc R U . . .
C26 C 0.27496(18) 0.47840(14) 0.64928(11) 0.0309(4) Uani 1 1 d . . . . .
C27 C 0.21528(17) 0.29599(14) 0.59428(11) 0.0311(4) Uani 1 1 d . . . . .
C28 C 0.21558(19) 0.28110(15) 0.50961(12) 0.0362(4) Uani 1 1 d . . . . .
C29 C 0.1200(2) 0.20439(16) 0.45173(13) 0.0434(5) Uani 1 1 d . . . . .
H29 H 0.1183 0.1951 0.3953 0.052 Uiso 1 1 calc R U . . .
C30 C 0.0285(2) 0.14211(16) 0.47520(13) 0.0471(5) Uani 1 1 d . . . . .
H30 H -0.0368 0.0922 0.4350 0.057 Uiso 1 1 calc R U . . .
C31 C 0.0331(2) 0.15334(16) 0.55842(13) 0.0431(5) Uani 1 1 d . . . . .
H31 H -0.0276 0.1088 0.5743 0.052 Uiso 1 1 calc R U . . .
C32 C 0.12557(18) 0.22909(14) 0.61939(12) 0.0347(4) Uani 1 1 d . . . . .
C33 C 0.1268(2) 0.24066(17) 0.71031(13) 0.0430(5) Uani 1 1 d . . . . .
H33 H 0.2231 0.2604 0.7434 0.052 Uiso 1 1 calc R U . . .
C34 C 0.0742(3) 0.1404(2) 0.73235(16) 0.0657(7) Uani 1 1 d . . . . .
H34A H -0.0227 0.1221 0.7055 0.099 Uiso 1 1 calc R U . . .
H34B H 0.0899 0.1503 0.7921 0.099 Uiso 1 1 calc R U . . .
H34C H 0.1222 0.0853 0.7134 0.099 Uiso 1 1 calc R U . . .
C35 C 0.0499(3) 0.3281(2) 0.73711(15) 0.0617(7) Uani 1 1 d . . . . .
H35A H 0.0857 0.3911 0.7237 0.093 Uiso 1 1 calc R U . . .
H35B H 0.0614 0.3386 0.7965 0.093 Uiso 1 1 calc R U . . .
H35C H -0.0463 0.3102 0.7081 0.093 Uiso 1 1 calc R U . . .
C36 C 0.3185(2) 0.34334(17) 0.47992(12) 0.0449(5) Uani 1 1 d . . . . .
H36 H 0.3842 0.3882 0.5293 0.054 Uiso 1 1 calc R U . . .
C37 C 0.2524(3) 0.4125(2) 0.42302(16) 0.0649(7) Uani 1 1 d . . . . .
H37A H 0.1885 0.3700 0.3737 0.097 Uiso 1 1 calc R U . . .
H37B H 0.3223 0.4520 0.4071 0.097 Uiso 1 1 calc R U . . .
H37C H 0.2043 0.4592 0.4521 0.097 Uiso 1 1 calc R U . . .
C38 C 0.3982(3) 0.2716(2) 0.43489(15) 0.0629(7) Uani 1 1 d . . . . .
H38A H 0.4417 0.2287 0.4714 0.094 Uiso 1 1 calc R U . . .
H38B H 0.4672 0.3128 0.4194 0.094 Uiso 1 1 calc R U . . .
H38C H 0.3361 0.2281 0.3853 0.094 Uiso 1 1 calc R U . . .
C39 C 0.59237(19) 0.33093(15) 0.64799(12) 0.0359(4) Uani 1 1 d . . . . .
C40 C 0.7489(3) 0.3070(2) 0.55020(16) 0.0695(8) Uani 1 1 d . . . . .
H40A H 0.7574 0.2343 0.5362 0.104 Uiso 1 1 calc R U . . .
H40B H 0.8384 0.3464 0.5769 0.104 Uiso 1 1 calc R U . . .
H40C H 0.7082 0.3306 0.5000 0.104 Uiso 1 1 calc R U . . .
C41 C 0.37823(18) 0.42604(15) 0.84331(11) 0.0336(4) Uani 1 1 d . . . . .
C42 C 0.2852(3) 0.52322(19) 0.95831(15) 0.0618(7) Uani 1 1 d . . . . .
H42A H 0.1935 0.4902 0.9515 0.093 Uiso 1 1 calc R U . . .
H42B H 0.2832 0.5950 0.9543 0.093 Uiso 1 1 calc R U . . .
H42C H 0.3427 0.5194 1.0123 0.093 Uiso 1 1 calc R U . . .
C1S C 0.823(3) 0.9300(13) 0.8990(16) 0.223(9) Uani 0.399(9) 1 d D U P A 1
H1S1 H 0.7869 0.8809 0.9270 0.334 Uiso 0.399(9) 1 calc R U P A 1
H1S2 H 0.7508 0.9670 0.8745 0.334 Uiso 0.399(9) 1 calc R U P A 1
H1S3 H 0.8960 0.9787 0.9388 0.334 Uiso 0.399(9) 1 calc R U P A 1
C2S C 0.877(3) 0.8736(17) 0.8322(18) 0.238(9) Uani 0.399(9) 1 d D U P A 1
H2S1 H 0.8055 0.8676 0.7802 0.285 Uiso 0.399(9) 1 calc R U P A 1
H2S2 H 0.9536 0.9208 0.8290 0.285 Uiso 0.399(9) 1 calc R U P A 1
C3S C 0.9187(11) 0.7820(8) 0.8290(9) 0.108(3) Uani 0.399(9) 1 d D U P A 1
H3S1 H 0.8467 0.7331 0.7871 0.130 Uiso 0.399(9) 1 calc R U P A 1
H3S2 H 0.9207 0.7635 0.8825 0.130 Uiso 0.399(9) 1 calc R U P A 1
C4S C 1.035(2) 0.7620(15) 0.813(2) 0.173(6) Uani 0.399(9) 1 d D U P A 1
H4S1 H 1.1099 0.8077 0.8560 0.207 Uiso 0.399(9) 1 calc R U P A 1
H4S2 H 1.0363 0.7800 0.7599 0.207 Uiso 0.399(9) 1 calc R U P A 1
C5S C 1.0673(17) 0.6472(12) 0.8098(8) 0.118(5) Uani 0.399(9) 1 d D U P A 1
H5S1 H 1.0585 0.6255 0.8600 0.177 Uiso 0.399(9) 1 calc R U P A 1
H5S2 H 1.1595 0.6437 0.8053 0.177 Uiso 0.399(9) 1 calc R U P A 1
H5S3 H 1.0034 0.6019 0.7619 0.177 Uiso 0.399(9) 1 calc R U P A 1
C1SB C 0.7284(11) 0.9006(6) 0.8352(8) 0.151(4) Uani 0.601(9) 1 d D U P A 2
H1S4 H 0.7298 0.8442 0.8646 0.227 Uiso 0.601(9) 1 calc R U P A 2
H1S5 H 0.6624 0.8797 0.7812 0.227 Uiso 0.601(9) 1 calc R U P A 2
H1S6 H 0.7034 0.9602 0.8670 0.227 Uiso 0.601(9) 1 calc R U P A 2
C2SB C 0.8631(16) 0.9270(11) 0.8244(14) 0.218(6) Uani 0.601(9) 1 d D U P A 2
H2S3 H 0.8438 0.9249 0.7646 0.262 Uiso 0.601(9) 1 calc R U P A 2
H2S4 H 0.8862 1.0005 0.8506 0.262 Uiso 0.601(9) 1 calc R U P A 2
C3SB C 0.9808(13) 0.8930(12) 0.8417(13) 0.247(6) Uani 0.601(9) 1 d D U P A 2
H3S3 H 1.0371 0.9213 0.8097 0.296 Uiso 0.601(9) 1 calc R U P A 2
H3S4 H 1.0267 0.9198 0.9007 0.296 Uiso 0.601(9) 1 calc R U P A 2
C4SB C 0.975(2) 0.7932(16) 0.8266(17) 0.273(9) Uani 0.601(9) 1 d D U P A 2
H4S3 H 0.9097 0.7727 0.7716 0.327 Uiso 0.601(9) 1 calc R U P A 2
H4S4 H 0.9252 0.7731 0.8650 0.327 Uiso 0.601(9) 1 calc R U P A 2
C5SB C 1.0698(14) 0.7140(12) 0.8239(10) 0.177(6) Uani 0.601(9) 1 d D U P A 2
H5S4 H 1.1596 0.7434 0.8598 0.265 Uiso 0.601(9) 1 calc R U P A 2
H5S5 H 1.0754 0.6926 0.7674 0.265 Uiso 0.601(9) 1 calc R U P A 2
H5S6 H 1.0356 0.6547 0.8427 0.265 Uiso 0.601(9) 1 calc R U P A 2

loop_
_atom_site_aniso_label
_atom_site_aniso_U_11
_atom_site_aniso_U_22
_atom_site_aniso_U_33
_atom_site_aniso_U_23
_atom_site_aniso_U_13
_atom_site_aniso_U_12
Ti 0.03027(17) 0.02689(18) 0.02484(17) 0.00171(13) 0.00822(13) 0.00094(13)
N1 0.0337(8) 0.0282(8) 0.0294(8) 0.0032(6) 0.0073(6) 0.0019(6)
N2 0.0328(8) 0.0318(9) 0.0288(8) 0.0025(7) 0.0094(6) 0.0003(6)
N3 0.0341(8) 0.0304(8) 0.0292(8) 0.0027(7) 0.0091(7) -0.0011(6)
N4 0.0323(8) 0.0288(8) 0.0273(8) 0.0030(6) 0.0080(6) 0.0011(6)
N5 0.0467(10) 0.0492(11) 0.0418(10) 0.0106(8) 0.0209(8) 0.0111(8)
N6 0.0432(9) 0.0415(10) 0.0371(9) -0.0004(8) 0.0166(8) 0.0018(8)
C1 0.0850(18) 0.0595(16) 0.0469(14) -0.0026(12) 0.0158(13) 0.0095(14)
C2 0.0730(18) 0.092(2) 0.0534(16) -0.0072(15) 0.0242(14) -0.0052(15)
C3 0.0759(16) 0.0349(12) 0.0461(13) -0.0038(10) 0.0255(12) -0.0025(11)
C4 0.0524(12) 0.0307(11) 0.0433(12) 0.0036(9) 0.0143(10) 0.0007(9)
C5 0.0774(16) 0.0329(12) 0.0568(15) -0.0021(11) 0.0219(13) -0.0072(11)
C6 0.0761(17) 0.0352(13) 0.0704(17) 0.0127(12) 0.0239(14) -0.0077(12)
C7 0.0638(14) 0.0455(13) 0.0534(14) 0.0188(11) 0.0227(12) 0.0019(11)
C8 0.0449(11) 0.0370(11) 0.0375(11) 0.0111(9) 0.0103(9) 0.0061(9)
C9 0.0583(13) 0.0426(12) 0.0346(11) 0.0111(9) 0.0152(10) 0.0037(10)
C10 0.0836(19) 0.0736(18) 0.0415(13) 0.0181(13) 0.0101(13) 0.0093(15)
C11 0.0768(17) 0.0597(16) 0.0540(15) 0.0120(12) 0.0338(13) 0.0114(13)
C12 0.0353(10) 0.0291(10) 0.0354(10) 0.0076(8) 0.0083(8) 0.0044(8)
C13 0.0345(9) 0.0359(11) 0.0266(9) 0.0015(8) 0.0092(8) 0.0056(8)
C14 0.0451(12) 0.0405(12) 0.0475(12) 0.0077(10) 0.0081(10) 0.0090(9)
C15 0.0458(12) 0.0567(15) 0.0464(13) 0.0119(11) 0.0060(10) 0.0183(11)
C16 0.0326(10) 0.0622(15) 0.0399(12) 0.0025(10) 0.0053(9) 0.0079(10)
C17 0.0332(10) 0.0444(12) 0.0344(10) 0.0003(9) 0.0108(8) 0.0018(9)
C18 0.0326(9) 0.0377(11) 0.0245(9) -0.0010(8) 0.0109(7) 0.0044(8)
C19 0.0365(10) 0.0367(11) 0.0386(11) 0.0026(9) 0.0036(9) -0.0061(9)
C20 0.0423(11) 0.0291(10) 0.0426(11) 0.0039(9) 0.0076(9) -0.0062(9)
C21 0.0351(9) 0.0313(10) 0.0271(9) 0.0059(8) 0.0110(8) 0.0024(8)
C22 0.0476(11) 0.0296(10) 0.0378(11) 0.0041(8) 0.0135(9) 0.0005(9)
C23 0.0532(12) 0.0321(11) 0.0448(12) 0.0098(9) 0.0162(10) 0.0108(9)
C24 0.0449(11) 0.0450(12) 0.0388(11) 0.0114(9) 0.0124(9) 0.0141(9)
C25 0.0365(10) 0.0374(11) 0.0338(10) 0.0036(8) 0.0073(8) 0.0045(8)
C26 0.0372(10) 0.0311(10) 0.0255(9) 0.0046(8) 0.0117(8) 0.0041(8)
C27 0.0311(9) 0.0292(10) 0.0295(9) 0.0021(8) 0.0047(7) 0.0042(7)
C28 0.0412(10) 0.0338(11) 0.0315(10) 0.0029(8) 0.0077(8) 0.0076(8)
C29 0.0519(12) 0.0402(12) 0.0307(10) -0.0025(9) 0.0041(9) 0.0074(10)
C30 0.0468(12) 0.0373(12) 0.0441(12) -0.0058(10) 0.0001(10) 0.0009(9)
C31 0.0394(11) 0.0338(11) 0.0509(13) 0.0048(10) 0.0077(9) -0.0014(9)
C32 0.0333(9) 0.0319(10) 0.0366(10) 0.0039(8) 0.0080(8) 0.0036(8)
C33 0.0381(10) 0.0484(13) 0.0407(11) 0.0103(10) 0.0104(9) -0.0041(9)
C34 0.0652(16) 0.0727(18) 0.0566(15) 0.0247(13) 0.0126(13) -0.0157(13)
C35 0.0613(15) 0.0821(19) 0.0462(13) 0.0078(13) 0.0249(12) 0.0149(13)
C36 0.0500(12) 0.0529(13) 0.0310(10) 0.0055(9) 0.0137(9) 0.0019(10)
C37 0.0817(18) 0.0670(17) 0.0568(15) 0.0265(13) 0.0294(14) 0.0093(14)
C38 0.0594(14) 0.0839(19) 0.0456(13) 0.0015(13) 0.0232(12) 0.0097(13)
C39 0.0411(10) 0.0345(11) 0.0313(10) 0.0059(8) 0.0098(9) 0.0039(8)
C40 0.0677(16) 0.094(2) 0.0639(16) 0.0175(15) 0.0447(14) 0.0213(15)
C41 0.0358(10) 0.0343(10) 0.0289(10) 0.0052(8) 0.0079(8) 0.0006(8)
C42 0.0717(16) 0.0575(15) 0.0588(15) -0.0093(12) 0.0389(13) 0.0036(12)
C1S 0.33(3) 0.097(11) 0.31(2) 0.116(14) 0.149(19) 0.053(13)
C2S 0.209(15) 0.140(13) 0.309(15) -0.022(15) 0.020(13) 0.024(11)
C3S 0.090(6) 0.091(6) 0.127(8) 0.039(6) 0.010(6) -0.049(4)
C4S 0.142(13) 0.212(12) 0.207(14) 0.090(13) 0.092(12) 0.031(10)
C5S 0.101(8) 0.217(14) 0.074(8) 0.082(10) 0.046(7) 0.050(10)
C1SB 0.180(8) 0.058(4) 0.190(10) 0.012(5) 0.015(7) 0.017(5)
C2SB 0.225(10) 0.129(10) 0.290(15) 0.035(11) 0.059(12) 0.011(9)
C3SB 0.163(8) 0.215(10) 0.352(14) 0.086(12) 0.058(11) -0.049(8)
C4SB 0.239(16) 0.231(12) 0.301(15) 0.029(15) -0.003(14) 0.061(11)
C5SB 0.087(7) 0.304(16) 0.109(8) -0.034(11) 0.038(6) -0.005(10)

loop_
_atom_type_symbol
_atom_type_description
_atom_type_scat_dispersion_real
_atom_type_scat_dispersion_imag
_atom_type_scat_source
C C 0.0033 0.0016 'International Tables Vol C Tables 4.2.6.8 and 6.1.1.4'
H H 0.0000 0.0000 'International Tables Vol C Tables 4.2.6.8 and 6.1.1.4'
N N 0.0061 0.0033 'International Tables Vol C Tables 4.2.6.8 and 6.1.1.4'
Ti Ti 0.2776 0.4457 'International Tables Vol C Tables 4.2.6.8 and 6.1.1.4'

loop_
_geom_angle_atom_site_label_1
_geom_angle_atom_site_label_2
_geom_angle_atom_site_label_3
_geom_angle
N2 Ti N3 73.96(6)
N2 Ti N4 150.05(6)
N3 Ti N4 76.83(6)
N2 Ti N1 77.04(6)
N3 Ti N1 149.95(6)
N4 Ti N1 132.75(6)
N2 Ti C41 92.30(6)
N3 Ti C41 82.13(6)
N4 Ti C41 90.14(6)
N1 Ti C41 91.37(6)
N2 Ti C39 84.33(6)
N3 Ti C39 93.42(6)
N4 Ti C39 90.98(6)
N1 Ti C39 91.41(6)
C41 Ti C39 175.04(7)
C13 N1 C12 115.35(15)
C13 N1 Ti 115.89(12)
C12 N1 Ti 128.75(12)
C19 N2 C18 122.47(16)
C19 N2 Ti 119.36(13)
C18 N2 Ti 118.14(12)
C20 N3 C21 122.23(16)
C20 N3 Ti 119.51(13)
C21 N3 Ti 117.87(11)
C26 N4 C27 115.97(15)
C26 N4 Ti 115.47(11)
C27 N4 Ti 128.53(12)
C39 N5 C40 177.8(2)
C41 N6 C42 176.9(2)
C3 C1 H1A 109.5
C3 C1 H1B 109.5
H1A C1 H1B 109.5
C3 C1 H1C 109.5
H1A C1 H1C 109.5
H1B C1 H1C 109.5
C3 C2 H2A 109.5
C3 C2 H2B 109.5
H2A C2 H2B 109.5
C3 C2 H2C 109.5
H2A C2 H2C 109.5
H2B C2 H2C 109.5
C2 C3 C4 110.7(2)
C2 C3 C1 111.43(19)
C4 C3 C1 114.49(19)
C2 C3 H3 106.6
C4 C3 H3 106.6
C1 C3 H3 106.6
C5 C4 C12 118.93(19)
C5 C4 C3 119.71(19)
C12 C4 C3 121.33(18)
C6 C5 C4 121.7(2)
C6 C5 H5 119.1
C4 C5 H5 119.1
C5 C6 C7 119.3(2)
C5 C6 H6 120.3
C7 C6 H6 120.3
C6 C7 C8 121.6(2)
C6 C7 H7 119.2
C8 C7 H7 119.2
C7 C8 C12 118.82(19)
C7 C8 C9 118.51(18)
C12 C8 C9 122.66(18)
C8 C9 C11 110.88(18)
C8 C9 C10 112.35(19)
C11 C9 C10 109.99(19)
C8 C9 H9 107.8
C11 C9 H9 107.8
C10 C9 H9 107.8
C9 C10 H10A 109.5
C9 C10 H10B 109.5
H10A C10 H10B 109.5
C9 C10 H10C 109.5
H10A C10 H10C 109.5
H10B C10 H10C 109.5
C9 C11 H11A 109.5
C9 C11 H11B 109.5
H11A C11 H11B 109.5
C9 C11 H11C 109.5
H11A C11 H11C 109.5
H11B C11 H11C 109.5
C8 C12 C4 119.42(17)
C8 C12 N1 120.60(16)
C4 C12 N1 119.98(16)
C14 C13 N1 126.54(18)
C14 C13 C18 118.32(18)
N1 C13 C18 115.14(17)
C15 C14 C13 120.6(2)
C15 C14 H14 119.7
C13 C14 H14 119.7
C16 C15 C14 120.8(2)
C16 C15 H15 119.6
C14 C15 H15 119.6
C15 C16 C17 119.78(19)
C15 C16 H16 120.1
C17 C16 H16 120.1
C16 C17 C18 120.35(19)
C16 C17 H17 119.8
C18 C17 H17 119.8
C17 C18 N2 127.05(18)
C17 C18 C13 120.16(18)
N2 C18 C13 112.78(16)
C20 C19 N2 113.69(17)
C20 C19 H19 123.2
N2 C19 H19 123.2
C19 C20 N3 113.43(18)
C19 C20 H20 123.3
N3 C20 H20 123.3
C22 C21 N3 127.30(17)
C22 C21 C26 120.48(18)
N3 C21 C26 112.19(16)
C23 C22 C21 120.32(18)
C23 C22 H22 119.8
C21 C22 H22 119.8
C22 C23 C24 119.96(19)
C22 C23 H23 120.0
C24 C23 H23 120.0
C23 C24 C25 120.69(19)
C23 C24 H24 119.7
C25 C24 H24 119.7
C24 C25 C26 120.49(18)
C24 C25 H25 119.8
C26 C25 H25 119.8
N4 C26 C25 126.69(17)
N4 C26 C21 115.23(16)
C25 C26 C21 118.06(17)
C32 C27 C28 119.89(16)
C32 C27 N4 120.27(16)
C28 C27 N4 119.84(16)
C29 C28 C27 118.76(18)
C29 C28 C36 118.73(17)
C27 C28 C36 122.49(17)
C30 C29 C28 121.57(19)
C30 C29 H29 119.2
C28 C29 H29 119.2
C29 C30 C31 119.51(19)
C29 C30 H30 120.2
C31 C30 H30 120.2
C30 C31 C32 121.73(19)
C30 C31 H31 119.1
C32 C31 H31 119.1
C31 C32 C27 118.38(18)
C31 C32 C33 120.55(17)
C27 C32 C33 121.06(16)
C32 C33 C35 111.60(18)
C32 C33 C34 113.64(18)
C35 C33 C34 110.68(19)
C32 C33 H33 106.8
C35 C33 H33 106.8
C34 C33 H33 106.8
C33 C34 H34A 109.5
C33 C34 H34B 109.5
H34A C34 H34B 109.5
C33 C34 H34C 109.5
H34A C34 H34C 109.5
H34B C34 H34C 109.5
C33 C35 H35A 109.5
C33 C35 H35B 109.5
H35A C35 H35B 109.5
C33 C35 H35C 109.5
H35A C35 H35C 109.5
H35B C35 H35C 109.5
C28 C36 C37 112.57(18)
C28 C36 C38 110.58(19)
C37 C36 C38 109.52(18)
C28 C36 H36 108.0
C37 C36 H36 108.0
C38 C36 H36 108.0
C36 C37 H37A 109.5
C36 C37 H37B 109.5
H37A C37 H37B 109.5
C36 C37 H37C 109.5
H37A C37 H37C 109.5
H37B C37 H37C 109.5
C36 C38 H38A 109.5
C36 C38 H38B 109.5
H38A C38 H38B 109.5
C36 C38 H38C 109.5
H38A C38 H38C 109.5
H38B C38 H38C 109.5
N5 C39 Ti 170.21(17)
N5 C40 H40A 109.5
N5 C40 H40B 109.5
H40A C40 H40B 109.5
N5 C40 H40C 109.5
H40A C40 H40C 109.5
H40B C40 H40C 109.5
N6 C41 Ti 167.23(16)
N6 C42 H42A 109.5
N6 C42 H42B 109.5
H42A C42 H42B 109.5
N6 C42 H42C 109.5
H42A C42 H42C 109.5
H42B C42 H42C 109.5
C2S C1S H1S1 109.5
C2S C1S H1S2 109.5
H1S1 C1S H1S2 109.5
C2S C1S H1S3 109.5
H1S1 C1S H1S3 109.5
H1S2 C1S H1S3 109.5
C3S C2S C1S 127(2)
C3S C2S H2S1 105.7
C1S C2S H2S1 105.7
C3S C2S H2S2 105.7
C1S C2S H2S2 105.7
H2S1 C2S H2S2 106.1
C2S C3S C4S 123.8(16)
C2S C3S H3S1 106.4
C4S C3S H3S1 106.4
C2S C3S H3S2 106.4
C4S C3S H3S2 106.4
H3S1 C3S H3S2 106.4
C3S C4S C5S 116.8(16)
C3S C4S H4S1 108.1
C5S C4S H4S1 108.1
C3S C4S H4S2 108.1
C5S C4S H4S2 108.1
H4S1 C4S H4S2 107.3
C4S C5S H5S1 109.5
C4S C5S H5S2 109.5
H5S1 C5S H5S2 109.5
C4S C5S H5S3 109.5
H5S1 C5S H5S3 109.5
H5S2 C5S H5S3 109.5
C2SB C1SB H1S4 109.5
C2SB C1SB H1S5 109.5
H1S4 C1SB H1S5 109.5
C2SB C1SB H1S6 109.5
H1S4 C1SB H1S6 109.5
H1S5 C1SB H1S6 109.5
C3SB C2SB C1SB 136.7(14)
C3SB C2SB H2S3 103.0
C1SB C2SB H2S3 103.0
C3SB C2SB H2S4 103.0
C1SB C2SB H2S4 103.0
H2S3 C2SB H2S4 105.1
C4SB C3SB C2SB 115.3(15)
C4SB C3SB H3S3 108.5
C2SB C3SB H3S3 108.5
C4SB C3SB H3S4 108.5
C2SB C3SB H3S4 108.5
H3S3 C3SB H3S4 107.5
C3SB C4SB C5SB 139(2)
C3SB C4SB H4S3 102.3
C5SB C4SB H4S3 102.3
C3SB C4SB H4S4 102.3
C5SB C4SB H4S4 102.3
H4S3 C4SB H4S4 104.9
C4SB C5SB H5S4 109.5
C4SB C5SB H5S5 109.5
H5S4 C5SB H5S5 109.5
C4SB C5SB H5S6 109.5
H5S4 C5SB H5S6 109.5
H5S5 C5SB H5S6 109.5

loop_
_geom_bond_atom_site_label_1
_geom_bond_atom_site_label_2
_geom_bond_distance
Ti N2 2.0331(15)
Ti N3 2.0353(16)
Ti N4 2.0636(15)
Ti N1 2.0677(16)
Ti C41 2.2364(18)
Ti C39 2.2484(18)
N1 C13 1.396(2)
N1 C12 1.439(2)
N2 C19 1.373(2)
N2 C18 1.403(2)
N3 C20 1.371(2)
N3 C21 1.401(2)
N4 C26 1.395(2)
N4 C27 1.437(2)
N5 C39 1.141(2)
N5 C40 1.441(2)
N6 C41 1.145(2)
N6 C42 1.435(2)
C1 C3 1.523(3)
C1 H1A 0.9700
C1 H1B 0.9700
C1 H1C 0.9700
C2 C3 1.502(4)
C2 H2A 0.9700
C2 H2B 0.9700
C2 H2C 0.9700
C3 C4 1.518(3)
C3 H3 0.9900
C4 C5 1.394(3)
C4 C12 1.412(3)
C5 C6 1.368(3)
C5 H5 0.9400
C6 C7 1.377(3)
C6 H6 0.9400
C7 C8 1.396(3)
C7 H7 0.9400
C8 C12 1.408(3)
C8 C9 1.527(3)
C9 C11 1.529(3)
C9 C10 1.531(3)
C9 H9 0.9900
C10 H10A 0.9700
C10 H10B 0.9700
C10 H10C 0.9700
C11 H11A 0.9700
C11 H11B 0.9700
C11 H11C 0.9700
C13 C14 1.394(3)
C13 C18 1.418(3)
C14 C15 1.387(3)
C14 H14 0.9400
C15 C16 1.381(3)
C15 H15 0.9400
C16 C17 1.385(3)
C16 H16 0.9400
C17 C18 1.391(3)
C17 H17 0.9400
C19 C20 1.350(3)
C19 H19 0.9400
C20 H20 0.9400
C21 C22 1.394(3)
C21 C26 1.423(2)
C22 C23 1.382(3)
C22 H22 0.9400
C23 C24 1.384(3)
C23 H23 0.9400
C24 C25 1.397(3)
C24 H24 0.9400
C25 C26 1.398(3)
C25 H25 0.9400
C27 C32 1.414(3)
C27 C28 1.418(3)
C28 C29 1.395(3)
C28 C36 1.518(3)
C29 C30 1.373(3)
C29 H29 0.9400
C30 C31 1.384(3)
C30 H30 0.9400
C31 C32 1.397(3)
C31 H31 0.9400
C32 C33 1.522(3)
C33 C35 1.528(3)
C33 C34 1.534(3)
C33 H33 0.9900
C34 H34A 0.9700
C34 H34B 0.9700
C34 H34C 0.9700
C35 H35A 0.9700
C35 H35B 0.9700
C35 H35C 0.9700
C36 C37 1.527(3)
C36 C38 1.534(3)
C36 H36 0.9900
C37 H37A 0.9700
C37 H37B 0.9700
C37 H37C 0.9700
C38 H38A 0.9700
C38 H38B 0.9700
C38 H38C 0.9700
C40 H40A 0.9700
C40 H40B 0.9700
C40 H40C 0.9700
C42 H42A 0.9700
C42 H42B 0.9700
C42 H42C 0.9700
C1S C2S 1.498(17)
C1S H1S1 0.9700
C1S H1S2 0.9700
C1S H1S3 0.9700
C2S C3S 1.323(14)
C2S H2S1 0.9800
C2S H2S2 0.9800
C3S C4S 1.327(15)
C3S H3S1 0.9800
C3S H3S2 0.9800
C4S C5S 1.582(15)
C4S H4S1 0.9800
C4S H4S2 0.9800
C5S H5S1 0.9700
C5S H5S2 0.9700
C5S H5S3 0.9700
C1SB C2SB 1.455(13)
C1SB H1S4 0.9700
C1SB H1S5 0.9700
C1SB H1S6 0.9700
C2SB C3SB 1.307(14)
C2SB H2S3 0.9800
C2SB H2S4 0.9800
C3SB C4SB 1.298(13)
C3SB H3S3 0.9800
C3SB H3S4 0.9800
C4SB C5SB 1.495(13)
C4SB H4S3 0.9800
C4SB H4S4 0.9800
C5SB H5S4 0.9700
C5SB H5S5 0.9700
C5SB H5S6 0.9700
